data_2238449
loop_
_publ_author_name
'Khmiyas, Jamal'
'Assani, Abderrazzak'
'Saadi, Mohamed'
'El Ammari, Lahcen'

_publ_section_title
;
 Distrontium trimanganese(II) bis(hydrogenphosphate) bis(orthophosphate)
;
_journal_coeditor_code WM2758
_journal_issue 8
_journal_name_full 'Acta Crystallographica Section E'
_journal_page_first i50
_journal_paper_doi 10.1107/S1600536813018898
_journal_volume 69
_journal_year 2013
_chemical_formula_iupac 'Sr2 Mn3 (H P O4)2 (P O4)2'
_chemical_formula_moiety 'H2 Mn3 O16 P4 Sr2'
_chemical_formula_structural 'Sr2 Mn3 (H P O4)2 (P O4)2'
_chemical_formula_sum 'H2 Mn3 O16 P4 Sr2'
_chemical_formula_weight 721.96
_chemical_name_systematic
;
Distrontium trimanganese(II) bis(hydrogenphosphate) bis(orthophosphate)
;
_space_group_IT_number 14
_symmetry_cell_setting monoclinic
_symmetry_space_group_name_Hall '-P 2ybc'
_symmetry_space_group_name_H-M 'P 1 21/c 1'
_atom_sites_solution_hydrogens difmap
_atom_sites_solution_primary direct
_atom_sites_solution_secondary difmap
_audit_creation_method SHELXL-97
_cell_angle_alpha 90.00
_cell_angle_beta 101.4340(10)
_cell_angle_gamma 90.00
_cell_formula_units_Z 2
_cell_length_a 7.85350(10)
_cell_length_b 8.7793(2)
_cell_length_c 9.6165(2)
_cell_measurement_reflns_used 3138
_cell_measurement_temperature 296(2)
_cell_measurement_theta_max 36.31
_cell_measurement_theta_min 2.65
_cell_volume 649.88(2)
_computing_cell_refinement 'SAINT (Bruker, 2009)'
_computing_data_collection 'APEX2 (Bruker, 2009)'
_computing_data_reduction 'SAINT (Bruker, 2009)'
_computing_molecular_graphics 'ORTEP-3 for Windows (Farrugia, 2012) and DIAMOND (Brandenburg, 2006)'
_computing_publication_material 'publCIF (Westrip, 2010)'
_computing_structure_refinement 'SHELXL97 (Sheldrick, 2008)'
_computing_structure_solution 'SHELXS97 (Sheldrick, 2008)'
_diffrn_ambient_temperature 296(2)
_diffrn_measured_fraction_theta_full 0.999
_diffrn_measured_fraction_theta_max 0.999
_diffrn_measurement_device_type 'Bruker APEXII CCD'
_diffrn_measurement_method '\f and \w scans'
_diffrn_radiation_monochromator graphite
_diffrn_radiation_source 'fine-focus sealed tube'
_diffrn_radiation_type MoK\a
_diffrn_radiation_wavelength 0.71073
_diffrn_reflns_av_R_equivalents 0.0248
_diffrn_reflns_av_sigmaI/netI 0.0224
_diffrn_reflns_limit_h_max 12
_diffrn_reflns_limit_h_min -13
_diffrn_reflns_limit_k_max 14
_diffrn_reflns_limit_k_min -14
_diffrn_reflns_limit_l_max 16
_diffrn_reflns_limit_l_min -16
_diffrn_reflns_number 12425
_diffrn_reflns_theta_full 36.31
_diffrn_reflns_theta_max 36.31
_diffrn_reflns_theta_min 2.65
_exptl_absorpt_coefficient_mu 11.578
_exptl_absorpt_correction_T_max 0.2154
_exptl_absorpt_correction_T_min 0.0463
_exptl_absorpt_correction_type multi-scan
_exptl_absorpt_process_details '(<i>SADABS</i>; Bruker (2009)'
_exptl_crystal_colour colourless
_exptl_crystal_density_diffrn 3.689
_exptl_crystal_density_method 'not measured'
_exptl_crystal_description sheet
_exptl_crystal_F_000 682
_exptl_crystal_size_max 0.33
_exptl_crystal_size_mid 0.24
_exptl_crystal_size_min 0.12
_refine_diff_density_max 0.576
_refine_diff_density_min -0.540
_refine_ls_extinction_method none
_refine_ls_goodness_of_fit_ref 1.063
_refine_ls_hydrogen_treatment constr
_refine_ls_matrix_type full
_refine_ls_number_parameters 115
_refine_ls_number_reflns 3138
_refine_ls_number_restraints 0
_refine_ls_restrained_S_all 1.063
_refine_ls_R_factor_all 0.0220
_refine_ls_R_factor_gt 0.0186
_refine_ls_shift/su_max 0.002
_refine_ls_shift/su_mean 0.000
_refine_ls_structure_factor_coef Fsqd
_refine_ls_weighting_details 'calc w=1/[\s^2^(Fo^2^)+(0.0211P)^2^+0.2390P] where P=(Fo^2^+2Fc^2^)/3'
_refine_ls_weighting_scheme calc
_refine_ls_wR_factor_gt 0.0443
_refine_ls_wR_factor_ref 0.0451
_reflns_number_gt 2874
_reflns_number_total 3138
_reflns_threshold_expression I>2\s(I)
_cod_data_source_file wm2758.cif
_cod_data_source_block I
_cod_original_sg_symbol_H-M 'P 21/c'
_cod_database_code 2238449
_cod_database_fobs_code 2238449

loop_
_symmetry_equiv_pos_as_xyz
'x, y, z'
'-x, y+1/2, -z+1/2'
'-x, -y, -z'
'x, -y-1/2, z-1/2'

loop_
_atom_site_type_symbol
_atom_site_label
_atom_site_fract_x
_atom_site_fract_y
_atom_site_fract_z
_atom_site_U_iso_or_equiv
_atom_site_adp_type
_atom_site_calc_flag
_atom_site_refinement_flags
_atom_site_occupancy
_atom_site_symmetry_multiplicity
Sr Sr1 0.573794(17) 0.478038(15) 0.234323(14) 0.00999(3) Uani d . 1 1
Mn Mn1 1.0000 0.5000 0.5000 0.00677(5) Uani d S 1 2
Mn Mn2 0.89650(3) 0.85638(2) 0.40357(2) 0.00891(4) Uani d . 1 1
P P1 0.14462(4) 0.70256(4) 0.22974(3) 0.00542(6) Uani d . 1 1
P P2 0.65079(4) 0.71451(4) 0.56233(3) 0.00649(6) Uani d . 1 1
O O1 0.06059(13) 0.67784(12) 0.35944(10) 0.00966(17) Uani d . 1 1
O O2 0.06622(13) 0.59473(11) 0.10796(10) 0.01019(17) Uani d . 1 1
O O3 0.11920(13) 0.86980(11) 0.18530(11) 0.01016(17) Uani d . 1 1
O O4 0.34252(13) 0.67330(12) 0.27411(10) 0.01050(17) Uani d . 1 1
O O5 0.70244(14) 0.69325(14) 0.72158(10) 0.0141(2) Uani d . 1 1
O O6 0.75819(13) 0.62546(12) 0.47491(11) 0.01179(18) Uani d . 1 1
O O7 0.65059(15) 0.88211(12) 0.51673(11) 0.01383(19) Uani d . 1 1
O O8 0.45824(13) 0.65486(13) 0.53325(11) 0.01209(19) Uani d . 1 1
H H8 0.4169 0.6607 0.4482 0.018 Uiso calc R 1 1

loop_
_atom_site_aniso_label
_atom_site_aniso_U_11
_atom_site_aniso_U_22
_atom_site_aniso_U_33
_atom_site_aniso_U_12
_atom_site_aniso_U_13
_atom_site_aniso_U_23
Sr1 0.00960(6) 0.01026(6) 0.01085(5) 0.00204(4) 0.00384(4) 0.00216(4)
Mn1 0.00742(11) 0.00597(11) 0.00692(11) 0.00076(8) 0.00144(8) -0.00002(8)
Mn2 0.00962(9) 0.00758(9) 0.00837(8) 0.00006(6) -0.00103(6) -0.00030(6)
P1 0.00572(12) 0.00557(12) 0.00475(12) -0.00013(10) 0.00052(9) 0.00000(9)
P2 0.00632(13) 0.00796(13) 0.00540(12) 0.00034(10) 0.00167(10) -0.00007(10)
O1 0.0108(4) 0.0108(4) 0.0085(4) 0.0003(3) 0.0047(3) 0.0012(3)
O2 0.0137(4) 0.0079(4) 0.0073(4) -0.0001(3) -0.0019(3) -0.0020(3)
O3 0.0126(4) 0.0057(4) 0.0109(4) 0.0000(3) -0.0007(3) 0.0021(3)
O4 0.0064(4) 0.0154(5) 0.0093(4) 0.0019(3) 0.0007(3) 0.0004(3)
O5 0.0105(4) 0.0256(6) 0.0055(4) -0.0009(4) 0.0002(3) 0.0008(4)
O6 0.0109(4) 0.0151(5) 0.0104(4) 0.0054(4) 0.0047(3) -0.0002(3)
O7 0.0202(5) 0.0076(4) 0.0148(4) -0.0001(4) 0.0061(4) 0.0003(3)
O8 0.0074(4) 0.0203(5) 0.0083(4) -0.0033(4) 0.0008(3) 0.0009(3)

loop_
_atom_type_symbol
_atom_type_description
_atom_type_scat_dispersion_real
_atom_type_scat_dispersion_imag
_atom_type_scat_source
O O 0.0106 0.0060 'International Tables Vol C Tables 4.2.6.8 and 6.1.1.4'
P P 0.1023 0.0942 'International Tables Vol C Tables 4.2.6.8 and 6.1.1.4'
Mn Mn 0.3368 0.7283 'International Tables Vol C Tables 4.2.6.8 and 6.1.1.4'
Sr Sr -1.5307 3.2498 'International Tables Vol C Tables 4.2.6.8 and 6.1.1.4'
H H 0.0000 0.0000 'International Tables Vol C Tables 4.2.6.8 and 6.1.1.4'

loop_
_geom_angle_atom_site_label_1
_geom_angle_atom_site_label_2
_geom_angle_atom_site_label_3
_geom_angle_site_symmetry_1
_geom_angle_site_symmetry_3
_geom_angle
O3 Sr1 O4 2_645 . 148.09(3)
O3 Sr1 O8 2_645 3_666 79.54(3)
O4 Sr1 O8 . 3_666 88.83(3)
O3 Sr1 O7 2_645 4_575 93.63(3)
O4 Sr1 O7 . 4_575 95.05(3)
O8 Sr1 O7 3_666 4_575 172.09(3)
O3 Sr1 O5 2_645 3_666 118.41(3)
O4 Sr1 O5 . 3_666 74.91(4)
O8 Sr1 O5 3_666 3_666 53.21(3)
O7 Sr1 O5 4_575 3_666 134.52(3)
O3 Sr1 O4 2_645 2_645 55.56(3)
O4 Sr1 O4 . 2_645 145.79(2)
O8 Sr1 O4 3_666 2_645 69.60(3)
O7 Sr1 O4 4_575 2_645 109.86(3)
O5 Sr1 O4 3_666 2_645 70.92(3)
O3 Sr1 O6 2_645 . 67.65(3)
O4 Sr1 O6 . . 80.44(3)
O8 Sr1 O6 3_666 . 67.36(3)
O7 Sr1 O6 4_575 . 106.45(3)
O5 Sr1 O6 3_666 . 114.99(3)
O4 Sr1 O6 2_645 . 112.72(3)
O3 Sr1 O7 2_645 2_645 122.54(3)
O4 Sr1 O7 . 2_645 89.23(3)
O8 Sr1 O7 3_666 2_645 117.08(3)
O7 Sr1 O7 4_575 2_645 69.95(4)
O5 Sr1 O7 3_666 2_645 65.75(3)
O4 Sr1 O7 2_645 2_645 78.31(3)
O6 Sr1 O7 . 2_645 168.81(3)
O3 Sr1 O5 2_645 4_575 93.62(3)
O4 Sr1 O5 . 4_575 68.17(3)
O8 Sr1 O5 3_666 4_575 123.36(3)
O7 Sr1 O5 4_575 4_575 52.59(3)
O5 Sr1 O5 3_666 4_575 143.06(3)
O4 Sr1 O5 2_645 4_575 145.93(3)
O6 Sr1 O5 . 4_575 58.42(3)
O7 Sr1 O5 2_645 4_575 113.67(3)
O6 Mn1 O6 . 3_766 180.0
O6 Mn1 O3 . 4_676 92.85(4)
O6 Mn1 O3 3_766 4_676 87.15(4)
O6 Mn1 O3 . 2_645 87.15(4)
O6 Mn1 O3 3_766 2_645 92.85(4)
O3 Mn1 O3 4_676 2_645 180.0
O6 Mn1 O1 . 3_666 97.99(4)
O6 Mn1 O1 3_766 3_666 82.01(4)
O3 Mn1 O1 4_676 3_666 88.84(4)
O3 Mn1 O1 2_645 3_666 91.16(4)
O6 Mn1 O1 . 1_655 82.01(4)
O6 Mn1 O1 3_766 1_655 97.99(4)
O3 Mn1 O1 4_676 1_655 91.16(4)
O3 Mn1 O1 2_645 1_655 88.84(4)
O1 Mn1 O1 3_666 1_655 180.0
O2 Mn2 O1 2_655 1_655 128.50(4)
O2 Mn2 O5 2_655 4_575 104.08(4)
O1 Mn2 O5 1_655 4_575 92.78(4)
O2 Mn2 O2 2_655 4_676 77.72(4)
O1 Mn2 O2 1_655 4_676 92.21(4)
O5 Mn2 O2 4_575 4_676 171.78(4)
O2 Mn2 O7 2_655 . 93.58(4)
O1 Mn2 O7 1_655 . 137.06(4)
O5 Mn2 O7 4_575 . 83.28(4)
O2 Mn2 O7 4_676 . 88.62(4)
O2 Mn2 O6 2_655 . 154.34(4)
O1 Mn2 O6 1_655 . 76.51(4)
O5 Mn2 O6 4_575 . 77.09(4)
O2 Mn2 O6 4_676 . 97.77(4)
O7 Mn2 O6 . . 60.88(4)
O3 P1 O2 . . 111.57(5)
O3 P1 O1 . . 107.97(6)
O2 P1 O1 . . 111.08(6)
O3 P1 O4 . . 107.70(6)
O2 P1 O4 . . 109.65(6)
O1 P1 O4 . . 108.76(6)
O5 P2 O6 . . 115.38(6)
O5 P2 O7 . . 113.04(6)
O6 P2 O7 . . 107.71(6)
O5 P2 O8 . . 101.19(6)
O6 P2 O8 . . 110.48(6)
O7 P2 O8 . . 108.78(6)
O5 P2 Mn2 . . 120.08(4)

loop_
_geom_bond_atom_site_label_1
_geom_bond_atom_site_label_2
_geom_bond_site_symmetry_2
_geom_bond_distance
Sr1 O3 2_645 2.5641(10)
Sr1 O4 . 2.5806(10)
Sr1 O8 3_666 2.5775(11)
Sr1 O7 4_575 2.5981(11)
Sr1 O5 3_666 2.7409(11)
Sr1 O4 2_645 2.7599(11)
Sr1 O6 . 2.7923(10)
Sr1 O7 2_645 2.8207(11)
Sr1 O5 4_575 3.0680(12)
Mn1 O6 . 2.1670(10)
Mn1 O6 3_766 2.1670(10)
Mn1 O3 4_676 2.1672(9)
Mn1 O3 2_645 2.1672(9)
Mn1 O1 3_666 2.1786(10)
Mn1 O1 1_655 2.1786(10)
Mn2 O2 2_655 2.1189(10)
Mn2 O1 1_655 2.1248(10)
Mn2 O5 4_575 2.1256(10)
Mn2 O2 4_676 2.1875(9)
Mn2 O7 . 2.4079(12)
Mn2 O6 . 2.4609(11)
P1 O3 . 1.5312(10)
P1 O2 . 1.5365(10)
P1 O1 . 1.5377(10)
P1 O4 . 1.5494(10)
P2 O5 . 1.5160(10)
P2 O6 . 1.5201(11)
P2 O7 . 1.5352(11)
P2 O8 . 1.5721(11)
P2 Sr1 4_576 3.2838(4)
O8 H8 . 0.8200

loop_
_geom_hbond_atom_site_label_D
_geom_hbond_atom_site_label_H
_geom_hbond_atom_site_label_A
_geom_hbond_distance_DH
_geom_hbond_distance_HA
_geom_hbond_distance_DA
_geom_hbond_angle_DHA
O8 H8 O4 0.82 1.66 2.4828(14) 177.3
